data_4319187
loop_
_publ_author_name
'Bing Luo'
'Maren Pink'
'Wayne L. Gladfelter'

_publ_section_title
;
 Gallane Complexes with Amido-Amine Ligands
;
_journal_name_full 'Inorganic Chemistry'
_journal_page_first 307
_journal_page_last 311
_journal_paper_doi 10.1021/ic0008565
_journal_volume 40
_journal_year 2001
_chemical_compound_source 'Bing Luo, Wayne L. Gladfelter'
_chemical_formula_sum 'C26 H72 Ga2 N6 Si4'
_chemical_formula_weight 720.70
_chemical_name_common 99067
_chemical_name_systematic
;
 ?
;
_space_group_IT_number 14
_symmetry_cell_setting monoclinic
_symmetry_space_group_name_Hall '-P 2ybc'
_symmetry_space_group_name_H-M 'P 1 21/c 1'
_atom_sites_solution_hydrogens mixed
_atom_sites_solution_primary direct
_atom_sites_solution_secondary difmap
_audit_creation_method SHELXL
_cell_angle_alpha 90.000(1)
_cell_angle_beta 114.883(1)
_cell_angle_gamma 90.000(1)
_cell_formula_units_Z 2
_cell_length_a 12.0948(2)
_cell_length_b 14.2229(1)
_cell_length_c 12.9553(1)
_cell_measurement_reflns_used 10222
_cell_measurement_temperature 173(2)
_cell_volume 2021.73(4)
_computing_cell_refinement 'SAINT, Siemens'
_computing_data_collection 'SMART, Siemens'
_computing_data_reduction 'SAINT, Siemens'
_computing_molecular_graphics 'SHELXTL, Siemens'
_computing_publication_material 'Siemens SHELXTL'
_computing_structure_refinement 'SHELXL-93 (Sheldrick, 1993)'
_computing_structure_solution 'SHELXS-86 (Sheldrick, 1990)'
_diffrn_ambient_temperature 173(2)
_diffrn_measurement_device 'SMART CCD System, Siemens'
_diffrn_measurement_method 'area detector, omega-scans'
_diffrn_radiation_monochromator graphite
_diffrn_radiation_source 'normal-focus sealed tube'
_diffrn_radiation_type MoK\a
_diffrn_radiation_wavelength 0.71073
_diffrn_reflns_av_R_equivalents 0.0198
_diffrn_reflns_av_sigmaI/netI 0.0199
_diffrn_reflns_limit_h_max 11
_diffrn_reflns_limit_h_min -14
_diffrn_reflns_limit_k_max 16
_diffrn_reflns_limit_k_min -16
_diffrn_reflns_limit_l_max 15
_diffrn_reflns_limit_l_min -15
_diffrn_reflns_number 12939
_diffrn_reflns_theta_max 25.05
_diffrn_reflns_theta_min 1.86
_exptl_absorpt_coefficient_mu 1.474
_exptl_absorpt_correction_T_max 1.000
_exptl_absorpt_correction_T_min 0.877
_exptl_absorpt_correction_type 'SADABS, Sheldrick, 1996'
_exptl_crystal_colour colorless
_exptl_crystal_density_diffrn 1.184
_exptl_crystal_description plate
_exptl_crystal_F_000 776
_exptl_crystal_size_max 0.3
_exptl_crystal_size_mid 0.2
_exptl_crystal_size_min 0.1
_refine_diff_density_max 1.610
_refine_diff_density_min -0.258
_refine_diff_density_rms 0.064
_refine_ls_extinction_method none
_refine_ls_goodness_of_fit_all 1.064
_refine_ls_goodness_of_fit_obs 1.095
_refine_ls_hydrogen_treatment mixed
_refine_ls_matrix_type full
_refine_ls_number_parameters 214
_refine_ls_number_reflns 3573
_refine_ls_number_restraints 0
_refine_ls_restrained_S_all 1.064
_refine_ls_restrained_S_obs 1.095
_refine_ls_R_factor_all 0.0323
_refine_ls_R_factor_obs 0.0287
_refine_ls_shift/esd_max 0.000
_refine_ls_shift/esd_mean 0.000
_refine_ls_structure_factor_coef Fsqd
_refine_ls_weighting_details 'w=1/[\s^2^(Fo^2^)+(0.0344P)^2^+2.2067P] where P=(Fo^2^+2Fc^2^)/3'
_refine_ls_weighting_scheme calc
_refine_ls_wR_factor_all 0.0759
_refine_ls_wR_factor_obs 0.0745
_reflns_number_observed 3264
_reflns_number_total 3573
_reflns_observed_criterion >2sigma(I)
_cod_data_source_file ic0008565_3.cif
_cod_data_source_block 99067
_cod_depositor_comments
;
The following automatic conversions were performed:

'_refine_ls_weighting_scheme' value 'calc
w=1/[\s^2^(Fo^2^)+(0.0344P)^2^+2.2067P] where P=(Fo^2^+2Fc^2^)/3' was
changed to 'calc'. New tag '_refine_ls_weighting_details' was
created. The value of the new tag was set to
'w=1/[\s^2^(Fo^2^)+(0.0344P)^2^+2.2067P] where P=(Fo^2^+2Fc^2^)/3'.

Automatic conversion script
Id: cif_fix_values 3143 2015-03-26 13:38:13Z robertas 
;
_cod_database_code 4319187

loop_
_symmetry_equiv_pos_as_xyz
'x, y, z'
'-x, y+1/2, -z+1/2'
'-x, -y, -z'
'x, -y-1/2, z-1/2'

loop_
_atom_site_aniso_label
_atom_site_aniso_U_11
_atom_site_aniso_U_22
_atom_site_aniso_U_33
_atom_site_aniso_U_23
_atom_site_aniso_U_13
_atom_site_aniso_U_12
Ga1 0.01705(14) 0.02171(14) 0.01787(14) -0.00028(9) 0.00465(10) -0.00034(9)
Si1 0.0219(3) 0.0338(4) 0.0250(3) 0.0060(3) 0.0012(3) -0.0008(3)
Si2 0.0245(3) 0.0260(3) 0.0341(4) 0.0007(3) 0.0136(3) 0.0035(3)
N1 0.0189(10) 0.0205(9) 0.0193(9) -0.0004(7) 0.0085(8) 0.0007(7)
N2 0.0168(9) 0.0253(10) 0.0233(10) 0.0027(8) 0.0050(8) 0.0022(7)
N3 0.0348(12) 0.0343(11) 0.0305(11) -0.0063(9) 0.0176(10) -0.0072(9)
C1 0.046(2) 0.046(2) 0.075(2) -0.014(2) 0.036(2) -0.0042(14)
C2 0.061(2) 0.058(2) 0.039(2) -0.0124(15) 0.019(2) -0.019(2)
C3 0.0387(14) 0.0329(13) 0.0270(13) 0.0037(10) 0.0173(12) -0.0025(11)
C4 0.0298(13) 0.0231(11) 0.0254(12) 0.0014(9) 0.0120(10) -0.0023(9)
C5 0.054(2) 0.0251(13) 0.044(2) 0.0019(11) 0.0262(14) -0.0045(12)
C6 0.0258(13) 0.0381(14) 0.0327(14) -0.0006(11) 0.0099(11) -0.0079(11)
C7 0.0253(12) 0.0237(11) 0.0265(12) 0.0041(9) 0.0104(10) 0.0019(9)
C8 0.035(2) 0.051(2) 0.039(2) 0.0070(13) -0.0073(13) -0.0150(14)
C9 0.033(2) 0.063(2) 0.042(2) 0.0168(15) 0.0058(14) 0.0131(14)
C10 0.048(2) 0.046(2) 0.0255(13) 0.0033(12) 0.0103(13) 0.0028(13)
C11 0.050(2) 0.0270(13) 0.052(2) 0.0051(12) 0.023(2) 0.0061(12)
C12 0.0350(14) 0.0310(13) 0.0353(14) -0.0068(11) 0.0156(12) 0.0029(11)
C13 0.034(2) 0.061(2) 0.056(2) -0.002(2) 0.025(2) 0.0078(14)

loop_
_atom_site_label
_atom_site_type_symbol
_atom_site_fract_x
_atom_site_fract_y
_atom_site_fract_z
_atom_site_U_iso_or_equiv
_atom_site_thermal_displace_type
_atom_site_occupancy
_atom_site_calc_flag
_atom_site_refinement_flags
_atom_site_disorder_group
Ga1 Ga 0.11886(2) 0.00811(2) 0.09333(2) 0.01979(9) Uani 1 d . .
H1 H 0.1392(26) 0.0943(20) 0.1675(24) 0.042(8) Uiso 1 d . .
Si1 Si 0.35621(6) -0.05383(5) 0.27871(6) 0.0299(2) Uani 1 d . .
Si2 Si 0.26425(6) -0.16990(5) 0.06085(6) 0.0278(2) Uani 1 d . .
N1 N 0.0412(2) 0.05185(13) -0.0678(2) 0.0194(4) Uani 1 d . .
H1N H 0.0662(23) 0.0261(17) -0.1061(21) 0.015(6) Uiso 1 d . .
N2 N 0.2513(2) -0.07710(13) 0.1403(2) 0.0230(4) Uani 1 d . .
N3 N 0.1544(2) 0.05772(15) -0.2356(2) 0.0319(5) Uani 1 d . .
C1 C 0.2754(3) 0.0259(2) -0.2190(3) 0.0522(8) Uani 1 d . .
H1A H 0.3349(3) 0.0441(2) -0.1429(3) 0.070(11) Uiso 1 calc R .
H1B H 0.2974(3) 0.0550(2) -0.2764(3) 0.068(11) Uiso 1 calc R .
H1C H 0.2751(3) -0.0427(2) -0.2266(3) 0.071(11) Uiso 1 calc R .
C2 C 0.0670(3) 0.0300(2) -0.3494(3) 0.0534(8) Uani 1 d . .
H2A H -0.0148(3) 0.0510(2) -0.3617(3) 0.046(9) Uiso 1 calc R .
H2B H 0.0674(3) -0.0385(2) -0.3566(3) 0.058(10) Uiso 1 calc R .
H2C H 0.0897(3) 0.0591(2) -0.4064(3) 0.071(11) Uiso 1 calc R .
C3 C 0.1510(2) 0.1600(2) -0.2187(2) 0.0316(6) Uani 1 d . .
H3A H 0.0748(2) 0.1852(2) -0.2787(2) 0.037(8) Uiso 1 calc R .
H3B H 0.2199(2) 0.1892(2) -0.2294(2) 0.038(8) Uiso 1 calc R .
C4 C 0.1580(2) 0.1907(2) -0.1025(2) 0.0260(5) Uani 1 d . .
C5 C 0.1517(3) 0.2980(2) -0.1034(2) 0.0391(6) Uani 1 d . .
H5A H 0.0762(3) 0.3187(2) -0.1665(2) 0.043(8) Uiso 1 calc R .
H5B H 0.2218(3) 0.3239(2) -0.1130(2) 0.051(9) Uiso 1 calc R .
H5C H 0.1528(3) 0.3201(2) -0.0313(2) 0.042(8) Uiso 1 calc R .
C6 C 0.2756(2) 0.1591(2) -0.0041(2) 0.0330(6) Uani 1 d . .
H6A H 0.2802(2) 0.0903(2) -0.0030(2) 0.032(7) Uiso 1 calc R .
H6B H 0.2766(2) 0.1814(2) 0.0679(2) 0.042(8) Uiso 1 calc R .
H6C H 0.3456(2) 0.1852(2) -0.0138(2) 0.036(7) Uiso 1 calc R .
C7 C 0.0452(2) 0.1548(2) -0.0871(2) 0.0253(5) Uani 1 d . .
H7A H 0.0412(2) 0.1884(2) -0.0218(2) 0.026(6) Uiso 1 calc R .
H7B H -0.0287(2) 0.1720(2) -0.1558(2) 0.028(7) Uiso 1 calc R .
C8 C 0.4333(3) 0.0621(2) 0.2891(3) 0.0492(8) Uani 1 d . .
H8A H 0.4751(3) 0.0620(2) 0.2386(3) 0.050(9) Uiso 1 calc R .
H8B H 0.4928(3) 0.0724(2) 0.3677(3) 0.069(11) Uiso 1 calc R .
H8C H 0.3723(3) 0.1124(2) 0.2663(3) 0.055(10) Uiso 1 calc R .
C9 C 0.4800(3) -0.1444(2) 0.3381(3) 0.0495(8) Uani 1 d . .
H9A H 0.4435(3) -0.2065(2) 0.3343(3) 0.067(11) Uiso 1 calc R .
H9B H 0.5328(3) -0.1291(2) 0.4175(3) 0.071(11) Uiso 1 calc R .
H9C H 0.5284(3) -0.1448(2) 0.2935(3) 0.076(12) Uiso 1 calc R .
C10 C 0.2774(3) -0.0517(2) 0.3757(2) 0.0417(7) Uani 1 d . .
H10A H 0.2365(3) -0.1120(2) 0.3713(2) 0.057(10) Uiso 1 calc R .
H10B H 0.2170(3) -0.0010(2) 0.3527(2) 0.060(10) Uiso 1 calc R .
H10C H 0.3375(3) -0.0409(2) 0.4541(2) 0.071(11) Uiso 1 calc R .
C11 C 0.2454(3) -0.2866(2) 0.1199(3) 0.0423(7) Uani 1 d . .
H11A H 0.3058(3) -0.2923(2) 0.1990(3) 0.109(17) Uiso 1 calc R .
H11B H 0.2573(3) -0.3375(2) 0.0745(3) 0.087(13) Uiso 1 calc R .
H11C H 0.1632(3) -0.2909(2) 0.1169(3) 0.083(13) Uiso 1 calc R .
C12 C 0.1458(2) -0.1651(2) -0.0896(2) 0.0335(6) Uani 1 d . .
H12A H 0.0646(2) -0.1648(2) -0.0902(2) 0.056(9) Uiso 1 calc R .
H12B H 0.1541(2) -0.2202(2) -0.1313(2) 0.053(9) Uiso 1 calc R .
H12C H 0.1569(2) -0.1078(2) -0.1262(2) 0.043(8) Uiso 1 calc R .
C13 C 0.4138(3) -0.1700(2) 0.0497(3) 0.0483(8) Uani 1 d . .
H13A H 0.4805(3) -0.1725(2) 0.1262(3) 0.084(13) Uiso 1 calc R .
H13B H 0.4209(3) -0.1126(2) 0.0112(3) 0.072(12) Uiso 1 calc R .
H13C H 0.4181(3) -0.2251(2) 0.0061(3) 0.098(15) Uiso 1 calc R .

loop_
_atom_type_symbol
_atom_type_description
_atom_type_scat_dispersion_real
_atom_type_scat_dispersion_imag
_atom_type_scat_source
C C 0.0033 0.0016 'International Tables Vol C Tables 4.2.6.8 and 6.1.1.4'
H H 0.0000 0.0000 'International Tables Vol C Tables 4.2.6.8 and 6.1.1.4'
N N 0.0061 0.0033 'International Tables Vol C Tables 4.2.6.8 and 6.1.1.4'
Si Si 0.0817 0.0704 'International Tables Vol C Tables 4.2.6.8 and 6.1.1.4'
Ga Ga 0.2307 1.6083 'International Tables Vol C Tables 4.2.6.8 and 6.1.1.4'

loop_
_geom_angle_atom_site_label_1
_geom_angle_atom_site_label_2
_geom_angle_atom_site_label_3
_geom_angle
_geom_angle_site_symmetry_1
_geom_angle_site_symmetry_3
_geom_angle_publ_flag
N2 Ga1 N1 119.90(8) . . ?
N2 Ga1 N1 114.02(8) . 3 ?
N1 Ga1 N1 87.87(8) . 3 ?
N2 Ga1 Ga1 128.94(6) . 3 ?
N1 Ga1 Ga1 44.18(5) . 3 ?
N1 Ga1 Ga1 43.69(5) 3 3 ?
N2 Ga1 H1 115.2(11) . . ?
N1 Ga1 H1 106.9(11) . . ?
N1 Ga1 H1 109.6(11) 3 . ?
Ga1 Ga1 H1 115.8(11) 3 . ?
N2 Si1 C8 111.54(11) . . ?
N2 Si1 C10 109.84(11) . . ?
C8 Si1 C10 108.5(2) . . ?
N2 Si1 C9 113.73(13) . . ?
C8 Si1 C9 106.72(15) . . ?
C10 Si1 C9 106.25(14) . . ?
N2 Si2 C12 111.88(10) . . ?
N2 Si2 C13 112.35(13) . . ?
C12 Si2 C13 105.08(13) . . ?
N2 Si2 C11 112.12(11) . . ?
C12 Si2 C11 106.55(13) . . ?
C13 Si2 C11 108.45(14) . . ?
C7 N1 Ga1 116.65(14) . . ?
C7 N1 Ga1 119.08(14) . 3 ?
Ga1 N1 Ga1 92.13(8) . 3 ?
C7 N1 H1N 108.0(18) . . ?
Ga1 N1 H1N 112.6(18) . . ?
Ga1 N1 H1N 107.6(18) 3 . ?
Si2 N2 Si1 123.55(11) . . ?
Si2 N2 Ga1 125.18(11) . . ?
Si1 N2 Ga1 111.19(10) . . ?
C1 N3 C2 108.7(2) . . ?
C1 N3 C3 111.9(2) . . ?
C2 N3 C3 111.2(2) . . ?
N3 C1 H1A 109.5(2) . . ?
N3 C1 H1B 109.5(2) . . ?
H1A C1 H1B 109.5 . . ?
N3 C1 H1C 109.5(2) . . ?
H1A C1 H1C 109.5 . . ?
H1B C1 H1C 109.5 . . ?
N3 C2 H2A 109.5(2) . . ?
N3 C2 H2B 109.5(2) . . ?
H2A C2 H2B 109.5 . . ?
N3 C2 H2C 109.5(2) . . ?
H2A C2 H2C 109.5 . . ?
H2B C2 H2C 109.5 . . ?
N3 C3 C4 115.5(2) . . ?
N3 C3 H3A 108.39(14) . . ?
C4 C3 H3A 108.39(14) . . ?
N3 C3 H3B 108.39(13) . . ?
C4 C3 H3B 108.39(13) . . ?
H3A C3 H3B 107.5 . . ?
C6 C4 C5 109.1(2) . . ?
C6 C4 C3 112.6(2) . . ?
C5 C4 C3 107.1(2) . . ?
C6 C4 C7 111.0(2) . . ?
C5 C4 C7 106.6(2) . . ?
C3 C4 C7 110.2(2) . . ?
C4 C5 H5A 109.47(15) . . ?
C4 C5 H5B 109.47(15) . . ?
H5A C5 H5B 109.5 . . ?
C4 C5 H5C 109.47(14) . . ?
H5A C5 H5C 109.5 . . ?
H5B C5 H5C 109.5 . . ?
C4 C6 H6A 109.47(13) . . ?
C4 C6 H6B 109.47(13) . . ?
H6A C6 H6B 109.5 . . ?
C4 C6 H6C 109.47(13) . . ?
H6A C6 H6C 109.5 . . ?
H6B C6 H6C 109.5 . . ?
N1 C7 C4 116.0(2) . . ?
N1 C7 H7A 108.28(12) . . ?
C4 C7 H7A 108.28(12) . . ?
N1 C7 H7B 108.28(12) . . ?
C4 C7 H7B 108.28(12) . . ?
H7A C7 H7B 107.4 . . ?
Si1 C8 H8A 109.47(12) . . ?
Si1 C8 H8B 109.47(9) . . ?
H8A C8 H8B 109.5 . . ?
Si1 C8 H8C 109.47(10) . . ?
H8A C8 H8C 109.5 . . ?
H8B C8 H8C 109.5 . . ?
Si1 C9 H9A 109.47(11) . . ?
Si1 C9 H9B 109.47(11) . . ?
H9A C9 H9B 109.5 . . ?
Si1 C9 H9C 109.47(10) . . ?
H9A C9 H9C 109.5 . . ?
H9B C9 H9C 109.5 . . ?
Si1 C10 H10A 109.47(10) . . ?
Si1 C10 H10B 109.47(9) . . ?
H10A C10 H10B 109.5 . . ?
Si1 C10 H10C 109.47(9) . . ?
H10A C10 H10C 109.5 . . ?
H10B C10 H10C 109.5 . . ?
Si2 C11 H11A 109.47(10) . . ?
Si2 C11 H11B 109.47(9) . . ?
H11A C11 H11B 109.5 . . ?
Si2 C11 H11C 109.47(10) . . ?
H11A C11 H11C 109.5 . . ?
H11B C11 H11C 109.5 . . ?
Si2 C12 H12A 109.47(8) . . ?
Si2 C12 H12B 109.47(8) . . ?
H12A C12 H12B 109.5 . . ?
Si2 C12 H12C 109.47(8) . . ?
H12A C12 H12C 109.5 . . ?
H12B C12 H12C 109.5 . . ?
Si2 C13 H13A 109.47(10) . . ?
Si2 C13 H13B 109.47(11) . . ?
H13A C13 H13B 109.5 . . ?
Si2 C13 H13C 109.47(11) . . ?
H13A C13 H13C 109.5 . . ?
H13B C13 H13C 109.5 . . ?

loop_
_geom_bond_atom_site_label_1
_geom_bond_atom_site_label_2
_geom_bond_distance
_geom_bond_site_symmetry_2
_geom_bond_publ_flag
Ga1 N2 1.893(2) . ?
Ga1 N1 1.994(2) . ?
Ga1 N1 2.011(2) 3 ?
Ga1 Ga1 2.8839(5) 3 ?
Ga1 H1 1.51(3) . ?
Si1 N2 1.738(2) . ?
Si1 C8 1.870(3) . ?
Si1 C10 1.870(3) . ?
Si1 C9 1.877(3) . ?
Si2 N2 1.721(2) . ?
Si2 C12 1.873(3) . ?
Si2 C13 1.874(3) . ?
Si2 C11 1.882(3) . ?
N1 C7 1.489(3) . ?
N1 Ga1 2.011(2) 3 ?
N1 H1N 0.77(3) . ?
N3 C1 1.459(4) . ?
N3 C2 1.461(4) . ?
N3 C3 1.475(3) . ?
C1 H1A 0.98 . ?
C1 H1B 0.98 . ?
C1 H1C 0.98 . ?
C2 H2A 0.98 . ?
C2 H2B 0.98 . ?
C2 H2C 0.98 . ?
C3 C4 1.536(3) . ?
C3 H3A 0.99 . ?
C3 H3B 0.99 . ?
C4 C6 1.525(3) . ?
C4 C5 1.528(3) . ?
C4 C7 1.547(3) . ?
C5 H5A 0.98 . ?
C5 H5B 0.98 . ?
C5 H5C 0.98 . ?
C6 H6A 0.98 . ?
C6 H6B 0.98 . ?
C6 H6C 0.98 . ?
C7 H7A 0.99 . ?
C7 H7B 0.99 . ?
C8 H8A 0.98 . ?
C8 H8B 0.98 . ?
C8 H8C 0.98 . ?
C9 H9A 0.98 . ?
C9 H9B 0.98 . ?
C9 H9C 0.98 . ?
C10 H10A 0.98 . ?
C10 H10B 0.98 . ?
C10 H10C 0.98 . ?
C11 H11A 0.98 . ?
C11 H11B 0.98 . ?
C11 H11C 0.98 . ?
C12 H12A 0.98 . ?
C12 H12B 0.98 . ?
C12 H12C 0.98 . ?
C13 H13A 0.98 . ?
C13 H13B 0.98 . ?
C13 H13C 0.98 . ?

loop_
_geom_torsion_atom_site_label_1
_geom_torsion_atom_site_label_2
_geom_torsion_atom_site_label_3
_geom_torsion_atom_site_label_4
_geom_torsion
_geom_torsion_site_symmetry_1
_geom_torsion_site_symmetry_2
_geom_torsion_site_symmetry_3
_geom_torsion_site_symmetry_4
_geom_torsion_publ_flag
N2 Ga1 N1 C7 -119.1(2) . . . . ?
N1 Ga1 N1 C7 124.3(2) 3 . . . ?
Ga1 Ga1 N1 C7 124.3(2) 3 . . . ?
N2 Ga1 N1 Ga1 116.65(8) . . . 3 ?
N1 Ga1 N1 Ga1 0.0 3 . . 3 ?
Ga1 Ga1 N1 Ga1 0.0 3 . . 3 ?
C12 Si2 N2 Si1 -173.12(13) . . . . ?
C13 Si2 N2 Si1 -55.2(2) . . . . ?
C11 Si2 N2 Si1 67.2(2) . . . . ?
C12 Si2 N2 Ga1 10.6(2) . . . . ?
C13 Si2 N2 Ga1 128.5(2) . . . . ?
C11 Si2 N2 Ga1 -109.1(2) . . . . ?
C8 Si1 N2 Si2 116.7(2) . . . . ?
C10 Si1 N2 Si2 -123.03(15) . . . . ?
C9 Si1 N2 Si2 -4.1(2) . . . . ?
C8 Si1 N2 Ga1 -66.6(2) . . . . ?
C10 Si1 N2 Ga1 53.76(14) . . . . ?
C9 Si1 N2 Ga1 172.68(13) . . . . ?
N1 Ga1 N2 Si2 -38.7(2) . . . . ?
N1 Ga1 N2 Si2 63.35(15) 3 . . . ?
Ga1 Ga1 N2 Si2 14.5(2) 3 . . . ?
N1 Ga1 N2 Si1 144.54(9) . . . . ?
N1 Ga1 N2 Si1 -113.37(10) 3 . . . ?
Ga1 Ga1 N2 Si1 -162.26(5) 3 . . . ?
C1 N3 C3 C4 -100.0(3) . . . . ?
C2 N3 C3 C4 138.3(2) . . . . ?
N3 C3 C4 C6 60.8(3) . . . . ?
N3 C3 C4 C5 -179.3(2) . . . . ?
N3 C3 C4 C7 -63.7(3) . . . . ?
Ga1 N1 C7 C4 89.2(2) . . . . ?
Ga1 N1 C7 C4 -161.8(2) 3 . . . ?
C6 C4 C7 N1 -53.2(3) . . . . ?
C5 C4 C7 N1 -171.9(2) . . . . ?
C3 C4 C7 N1 72.2(3) . . . . ?
